data_2300045
loop_
_publ_author_name
'Chernyshev, Vladimir V.'
'Yatsenko, Alexandr V.'
'Kuvshinov, Alexandr M.'
'Shevelev, Svyatoslav A.'

_publ_section_title
;
 Unexpected molecular structure from laboratory powder diffraction data
;
_journal_issue 6
_journal_name_full 'Journal of Applied Crystallography'
_journal_page_first 669
_journal_page_last 673
_journal_paper_doi 10.1107/S0021889802014012
_journal_volume 35
_journal_year 2002
_chemical_formula_sum 'C20 H15 N5 O5'
_chemical_formula_weight 405.37
_chemical_name_systematic
;
 N-methyl-2,4-dinitro-N-phenyl-6-(phenyldiazenyl)-benzamide
;
_space_group_IT_number 14
_symmetry_cell_setting monoclinic
_symmetry_space_group_name_Hall '-P 2ybc'
_symmetry_space_group_name_H-M 'P 1 21/c 1'
_cell_angle_alpha 90.00
_cell_angle_beta 90.38(2)
_cell_angle_gamma 90.00
_cell_formula_units_Z 4
_cell_length_a 8.676(4)
_cell_length_b 18.560(7)
_cell_length_c 12.098(6)
_cell_measurement_reflns_used 55
_cell_measurement_temperature 295(2)
_cell_measurement_theta_max 20.68
_cell_measurement_theta_min 4.36
_cell_volume 1948.1(15)
_computing_cell_refinement 'LSPAID (Visser, 1986)'
_computing_data_collection 'local program'
_computing_molecular_graphics 'PLATON (Spek, 2001)'
_computing_publication_material 'PARST (Nardelli, 1983)'
_computing_structure_refinement 'MRIA (Zlokazov & Chernyshev, 1992)'
_computing_structure_solution 'MRIA (Zlokazov & Chernyshev, 1992)'
_diffrn_ambient_temperature 295(2)
_diffrn_measurement_device_type ' DRON-3M diffractometer (Burevestnik, Russia)'
_diffrn_radiation_monochromator 'Ni filtered'
_diffrn_radiation_type CuK\a
_diffrn_radiation_wavelength 1.5418
_diffrn_reflns_limit_h_max 6
_diffrn_reflns_limit_h_min 0
_diffrn_reflns_limit_k_max 14
_diffrn_reflns_limit_k_min 0
_diffrn_reflns_limit_l_max 9
_diffrn_reflns_limit_l_min -9
_exptl_absorpt_coefficient_mu 0.861
_exptl_absorpt_correction_type none
_exptl_crystal_density_diffrn 1.382
_exptl_crystal_density_method 'not measured'
_exptl_crystal_F_000 840
_refine_ls_extinction_method none
_refine_ls_goodness_of_fit_all 3.06
_refine_ls_hydrogen_treatment noref
_refine_ls_matrix_type fullcycle
_refine_ls_number_constraints 1
_refine_ls_number_parameters 142
_refine_ls_number_restraints 53
_refine_ls_shift/su_max .01
_refine_ls_shift/su_mean .002
_refine_ls_structure_factor_coef Inet
_refine_ls_weighting_scheme sigma
_cod_data_source_file hw0101.cif
_cod_data_source_block III
_cod_original_sg_symbol_H-M 'P 21/c'
_cod_database_code 2300045

loop_
_symmetry_equiv_pos_as_xyz
'x, y, z'
'x, -y+1/2, z+1/2'
'-x, -y, -z'
'-x, y-1/2, -z-1/2'

loop_
_atom_site_label
_atom_site_fract_x
_atom_site_fract_y
_atom_site_fract_z
_atom_site_U_iso_or_equiv
_atom_site_thermal_displace_type
_atom_site_calc_flag
_atom_site_refinement_flags
_atom_site_occupancy
_atom_site_disorder_group
_atom_site_type_symbol
C1 0.078(2) 0.4394(6) 0.3423(8) 0.0730(10) Uiso d . 1 . C
C2 0.038(2) 0.3678(7) 0.3334(9) 0.073 Uiso d . 1 . C
C3 0.091(2) 0.3160(6) 0.4124(9) 0.073 Uiso d . 1 . C
C4 0.1790(18) 0.3409(6) 0.5018(9) 0.073 Uiso d . 1 . C
C5 0.2190(19) 0.4133(6) 0.5128(9) 0.073 Uiso d . 1 . C
C6 0.167(2) 0.4635(7) 0.4352(9) 0.073 Uiso d . 1 . C
C7 0.022(2) 0.4981(6) 0.2654(8) 0.073 Uiso d . 1 . C
N8 0.2353(19) 0.2899(7) 0.5882(10) 0.073 Uiso d . 1 . N
O9 0.2047(14) 0.2294(4) 0.5706(6) 0.073 Uiso d . 1 . O
O10 0.2975(17) 0.3172(6) 0.6674(8) 0.073 Uiso d . 1 . O
N11 -0.0542(18) 0.3403(6) 0.2374(8) 0.073 Uiso d . 1 . N
O12 -0.0791(17) 0.2774(5) 0.2353(7) 0.073 Uiso d . 1 . O
O13 -0.0820(14) 0.3863(4) 0.1676(6) 0.073 Uiso d . 1 . O
N14 0.2048(14) 0.5381(5) 0.4432(6) 0.073 Uiso d . 1 . N
N15 0.2882(14) 0.5530(5) 0.5234(6) 0.073 Uiso d . 1 . N
C16 0.3310(18) 0.6248(6) 0.5423(9) 0.073 Uiso d . 1 . C
C17 0.434(2) 0.6415(6) 0.6296(9) 0.073 Uiso d . 1 . C
C18 0.477(2) 0.7123(6) 0.6476(9) 0.073 Uiso d . 1 . C
C19 0.419(2) 0.7671(5) 0.5785(9) 0.073 Uiso d . 1 . C
C20 0.320(2) 0.7505(6) 0.4913(9) 0.073 Uiso d . 1 . C
C21 0.2761(18) 0.6807(6) 0.4729(9) 0.073 Uiso d . 1 . C
N22 0.1203(16) 0.5315(5) 0.1918(7) 0.073 Uiso d . 1 . N
O23 -0.1139(13) 0.5184(4) 0.2799(5) 0.073 Uiso d . 1 . O
C24 0.2722(19) 0.5111(6) 0.1767(8) 0.073 Uiso d . 1 . C
C25 0.393(2) 0.5578(6) 0.2091(8) 0.073 Uiso d . 1 . C
C26 0.5455(19) 0.5371(6) 0.1916(8) 0.073 Uiso d . 1 . C
C27 0.5776(19) 0.4707(6) 0.1437(8) 0.073 Uiso d . 1 . C
C28 0.460(2) 0.4237(6) 0.1126(8) 0.073 Uiso d . 1 . C
C29 0.3063(19) 0.4434(6) 0.1285(8) 0.073 Uiso d . 1 . C
C30 0.070(3) 0.5933(10) 0.1248(13) 0.073 Uiso d . 1 . C
H31 0.2791 0.4283 0.5732 0.051 Uiso d . 1 . H
H32 0.0648 0.2681 0.4044 0.051 Uiso d . 1 . H
H33 0.4728 0.6050 0.6746 0.051 Uiso d . 1 . H
H34 0.5441 0.7238 0.7051 0.051 Uiso d . 1 . H
H35 0.4469 0.8148 0.5912 0.051 Uiso d . 1 . H
H36 0.2827 0.7870 0.4461 0.051 Uiso d . 1 . H
H37 0.2102 0.6696 0.4144 0.051 Uiso d . 1 . H
H38 0.3707 0.6031 0.2383 0.051 Uiso d . 1 . H
H39 0.6254 0.5675 0.2126 0.051 Uiso d . 1 . H
H40 0.6798 0.4572 0.1326 0.051 Uiso d . 1 . H
H41 0.4831 0.3794 0.0806 0.051 Uiso d . 1 . H
H42 0.2268 0.4128 0.1070 0.051 Uiso d . 1 . H
H43 -0.0360 0.6034 0.1405 0.051 Uiso d . 1 . H
H44 0.0851 0.5837 0.0491 0.051 Uiso d . 1 . H
H45 0.1322 0.6346 0.1474 0.051 Uiso d . 1 . H

loop_
_atom_type_symbol
_atom_type_description
_atom_type_scat_dispersion_real
_atom_type_scat_dispersion_imag
_atom_type_scat_source
O O 0.0492 0.0322 'International Tables Vol C Tables 4.2.6.8 and 6.1.1.4'
N N 0.0311 0.0180 'International Tables Vol C Tables 4.2.6.8 and 6.1.1.4'
C C 0.0181 0.0091 'International Tables Vol C Tables 4.2.6.8 and 6.1.1.4'
H H 0.0000 0.0000 'International Tables Vol C Tables 4.2.6.8 and 6.1.1.4'

loop_
_geom_angle_atom_site_label_1
_geom_angle_atom_site_label_2
_geom_angle_atom_site_label_3
_geom_angle
C2 C1 C6 120.0(10)
C2 C1 C7 125.0(10)
C6 C1 C7 115.0(10)
C1 C2 C3 121.0(10)
C1 C2 N11 122.0(10)
C3 C2 N11 117.0(10)
C4 C3 C2 118.0(10)
C4 C3 H32 122
C2 C3 H32 120
C5 C4 C3 122.0(10)
C5 C4 N8 118.0(10)
C3 C4 N8 121.0(10)
C4 C5 C6 120.0(10)
C4 C5 H31 120
C6 C5 H31 120
C5 C6 N14 122.0(10)
C5 C6 C1 119.0(10)
N14 C6 C1 119.0(10)
O23 C7 N22 123.0(10)
O23 C7 C1 115.0(10)
N22 C7 C1 121.5(9)
O9 N8 O10 130.0(10)
O9 N8 C4 114.0(10)
O10 N8 C4 116.0(10)
O12 N11 O13 130.0(10)
O12 N11 C2 117.0(10)
O13 N11 C2 113.6(9)
N15 N14 C6 113.9(9)
N14 N15 C16 119.5(9)
N15 C16 C17 120.0(10)
N15 C16 C21 121.0(10)
C17 C16 C21 119.0(10)
C18 C17 C16 120.0(10)
C18 C17 H33 120
C16 C17 H33 120
C17 C18 C19 120.0(10)
C17 C18 H34 120
C19 C18 H34 120
C20 C19 C18 120.0(10)
C20 C19 H35 120
C18 C19 H35 120
C21 C20 C19 120.0(10)
C21 C20 H36 120
C19 C20 H36 120
C20 C21 C16 120.0(10)
C20 C21 H37 120
C16 C21 H37 120
C7 N22 C24 124.0(10)
C7 N22 C30 121.0(10)
C24 N22 C30 115.0(10)
N22 C24 C25 120.0(10)
N22 C24 C29 120.0(10)
C25 C24 C29 120.0(10)
C26 C25 C24 119.0(10)
C26 C25 H38 120
C24 C25 H38 120
C27 C26 C25 120.0(10)
C27 C26 H39 120
C25 C26 H39 120
C26 C27 C28 121.0(10)
C26 C27 H40 119
C28 C27 H40 119
C27 C28 C29 120.0(10)
C27 C28 H41 120
C29 C28 H41 120
C28 C29 C24 119.0(10)
C28 C29 H42 121
C24 C29 H42 120
N22 C30 H43 109
N22 C30 H44 110
H43 C30 H44 112
N22 C30 H45 107
H43 C30 H45 109
H44 C30 H45 110

loop_
_geom_bond_atom_site_label_1
_geom_bond_atom_site_label_2
_geom_bond_site_symmetry_2
_geom_bond_distance
_geom_bond_publ_flag
C1 C2 . 1.38(2) ?
C1 C6 . 1.43(2) ?
C1 C7 . 1.51(2) ?
C2 C3 . 1.43(2) ?
C2 N11 . 1.50(2) ?
C3 C4 . 1.40(2) ?
C3 H32 . 0.92 ?
C4 C5 . 1.39(2) ?
C4 N8 . 1.49(2) ?
C5 C6 . 1.40(2) ?
C5 H31 . 0.94 ?
C6 N14 . 1.43(2) ?
C7 O23 . 1.25(2) ?
C7 N22 . 1.38(2) ?
N8 O9 . 1.17(2) ?
N8 O10 . 1.21(2) ?
N11 O12 . 1.190(10) ?
N11 O13 . 1.220(10) ?
N14 N15 . 1.240(10) ?
N15 C16 . 1.400(10) ?
C16 C17 . 1.41(2) ?
C16 C21 . 1.42(2) ?
C17 C18 . 1.38(2) ?
C17 H33 . 0.93 ?
C18 C19 . 1.41(2) ?
C18 H34 . 0.93 ?
C19 C20 . 1.39(2) ?
C19 H35 . 0.93 ?
C20 C21 . 1.37(2) ?
C20 H36 . 0.93 ?
C21 H37 . 0.93 ?
N22 C24 . 1.38(2) ?
N22 C30 . 1.47(2) ?
C24 C25 . 1.41(2) ?
C24 C29 . 1.42(2) ?
C25 C26 . 1.40(2) ?
C25 H38 . 0.93 ?
C26 C27 . 1.39(2) ?
C26 H39 . 0.93 ?
C27 C28 . 1.39(2) ?
C27 H40 . 0.93 ?
C28 C29 . 1.39(3) ?
C28 H41 . 0.93 ?
C29 H42 . 0.93 ?
C30 H43 . 0.95 ?
C30 H44 . 0.94 ?
C30 H45 . 0.98 ?

loop_
_cod_related_entry_id
_cod_related_entry_database
_cod_related_entry_code
1 ChemSpider 21184134
